data_4510570
loop_
_publ_author_name
'Eccles, Kevin S.'
'Morrison, Robin E.'
'Maguire, Anita R.'
'Lawrence, Simon E.'

_publ_section_title
;
 Crystal Landscape of Primary Aromatic Thioamides
;
_journal_issue 6
_journal_name_full 'Crystal Growth &amp; Design'
_journal_page_first 2753
_journal_paper_doi 10.1021/cg401891f
_journal_volume 14
_journal_year 2014
_chemical_formula_moiety 'C7 H6 N2 O2 S'
_chemical_formula_sum 'C7 H6 N2 O2 S'
_chemical_formula_weight 182.21
_chemical_name_common 3-nitro-thiobenzamide
_space_group_crystal_system monoclinic
_space_group_IT_number 14
_space_group_name_Hall '-P 2ybc'
_space_group_name_H-M_alt 'P 1 21/c 1'
_symmetry_space_group_name_Hall '-P 2ybc'
_symmetry_space_group_name_H-M 'P 1 21/c 1'
_atom_sites_solution_hydrogens geom
_atom_sites_solution_primary direct
_atom_sites_solution_secondary difmap
_cell_angle_alpha 90
_cell_angle_beta 107.127(7)
_cell_angle_gamma 90
_cell_formula_units_Z 16
_cell_length_a 11.531(2)
_cell_length_b 20.333(5)
_cell_length_c 14.477(3)
_cell_measurement_reflns_used 7954
_cell_measurement_temperature 300.(2)
_cell_measurement_theta_max 25.2051
_cell_measurement_theta_min 2.4861
_cell_volume 3243.8(12)
_computing_cell_refinement 'SAINT V7.68A (Bruker AXS, 2009)'
_computing_data_collection 'Bruker Instrument Service v2009, 3, 0, 0'
_computing_data_reduction 'SAINT V7.68A (Bruker AXS, 2009)'
_computing_molecular_graphics 'Mercury 3.0 (Macrae et al, 2008)'
_computing_structure_refinement 'SHELXL-97 (Sheldrick, 2008)'
_computing_structure_solution 'SHELXS-97 (Sheldrick, 2008)'
_diffrn_ambient_temperature 300(2)
_diffrn_detector_area_resol_mean 8.3330
_diffrn_measured_fraction_theta_full 0.989
_diffrn_measured_fraction_theta_max 0.989
_diffrn_measurement_device_type 'Bruker SMART X2S'
_diffrn_measurement_method '\w scans'
_diffrn_radiation_monochromator 'doubly curved silicon crystal'
_diffrn_radiation_source 'micro-focus sealed tube'
_diffrn_radiation_type MoK\a
_diffrn_radiation_wavelength 0.71073
_diffrn_reflns_av_R_equivalents 0.0406
_diffrn_reflns_av_sigmaI/netI 0.0309
_diffrn_reflns_limit_h_max 13
_diffrn_reflns_limit_h_min -13
_diffrn_reflns_limit_k_max 24
_diffrn_reflns_limit_k_min -24
_diffrn_reflns_limit_l_max 17
_diffrn_reflns_limit_l_min -17
_diffrn_reflns_number 32198
_diffrn_reflns_theta_full 25.60
_diffrn_reflns_theta_max 25.60
_diffrn_reflns_theta_min 1.78
_exptl_absorpt_coefficient_mu 0.355
_exptl_absorpt_correction_T_max 0.7453
_exptl_absorpt_correction_T_min 0.6601
_exptl_absorpt_correction_type multi-scan
_exptl_absorpt_process_details 'SADABS V2008/1 (Bruker AXS)'
_exptl_crystal_colour yellow
_exptl_crystal_density_diffrn 1.492
_exptl_crystal_density_method 'not measured'
_exptl_crystal_description Block
_exptl_crystal_F_000 1504
_exptl_crystal_size_max 0.350
_exptl_crystal_size_mid 0.340
_exptl_crystal_size_min 0.210
_refine_diff_density_max 0.234
_refine_diff_density_min -0.244
_refine_ls_extinction_coef 0.0010(2)
_refine_ls_extinction_method SHELXL
_refine_ls_goodness_of_fit_ref 1.031
_refine_ls_hydrogen_treatment mixed
_refine_ls_matrix_type full
_refine_ls_number_parameters 466
_refine_ls_number_reflns 6046
_refine_ls_number_restraints 5
_refine_ls_restrained_S_all 1.031
_refine_ls_R_factor_all 0.0624
_refine_ls_R_factor_gt 0.0391
_refine_ls_shift/su_max 0.001
_refine_ls_shift/su_mean 0.000
_refine_ls_structure_factor_coef Fsqd
_refine_ls_weighting_details 'calc w=1/[\s^2^(Fo^2^)+(0.0448P)^2^+1.2522P] where P=(Fo^2^+2Fc^2^)/3'
_refine_ls_weighting_scheme calc
_refine_ls_wR_factor_gt 0.0927
_refine_ls_wR_factor_ref 0.1067
_reflns_number_gt 4405
_reflns_number_total 6046
_reflns_threshold_expression >2sigma(I)
_cod_data_source_file cg401891f_si_003.cif
_cod_data_source_block Compound_17
_cod_depositor_comments 'Adding full bibliography for 4510565--4510578.cif.'
_cod_database_code 4510570

loop_
_space_group_symop_operation_xyz
'x, y, z'
'-x, y+1/2, -z+1/2'
'-x, -y, -z'
'x, -y-1/2, z-1/2'

loop_
_atom_site_type_symbol
_atom_site_label
_atom_site_fract_x
_atom_site_fract_y
_atom_site_fract_z
_atom_site_U_iso_or_equiv
_atom_site_adp_type
_atom_site_calc_flag
_atom_site_refinement_flags
_atom_site_occupancy
C C1 0.77258(19) 0.12047(10) 0.01149(15) 0.0402(5) Uani d . 1
C C2 0.88816(19) 0.09548(10) 0.02135(16) 0.0424(5) Uani d . 1
H H2 0.9051 0.0512 0.0351 0.051 Uiso calc R 1
C C3 0.97669(19) 0.13749(11) 0.01032(17) 0.0452(5) Uani d . 1
C C4 0.9578(2) 0.20385(11) -0.00859(17) 0.0512(6) Uani d . 1
H H4 1.0193 0.2308 -0.0164 0.061 Uiso calc R 1
C C5 0.8443(2) 0.22848(11) -0.01534(17) 0.0521(6) Uani d . 1
H H5 0.8291 0.2732 -0.0264 0.063 Uiso calc R 1
C C6 0.7530(2) 0.18780(11) -0.00597(16) 0.0468(5) Uani d . 1
H H6 0.6768 0.2054 -0.0113 0.056 Uiso calc R 1
C C7 0.67128(19) 0.07688(10) 0.01917(15) 0.0413(5) Uani d . 1
S S8 0.55421(6) 0.10656(3) 0.05255(5) 0.05459(18) Uani d . 1
N N9 0.67857(19) 0.01437(10) -0.00319(17) 0.0514(5) Uani d D 1
N N10 1.09854(18) 0.11038(11) 0.02112(16) 0.0570(5) Uani d . 1
O O11 1.11927(15) 0.05419(9) 0.05273(16) 0.0712(5) Uani d . 1
O O12 1.17237(17) 0.14471(10) -0.00162(18) 0.0860(7) Uani d . 1
C C13 0.99969(18) 0.29778(10) 0.75216(15) 0.0374(5) Uani d . 1
C C14 0.89445(18) 0.32097(10) 0.76930(15) 0.0391(5) Uani d . 1
H H14 0.8899 0.3642 0.789 0.047 Uiso calc R 1
C C15 0.79694(19) 0.27907(10) 0.75664(15) 0.0404(5) Uani d . 1
C C16 0.7994(2) 0.21424(11) 0.72845(17) 0.0492(6) Uani d . 1
H H16 0.7322 0.1871 0.7202 0.059 Uiso calc R 1
C C17 0.9040(2) 0.19105(11) 0.71296(19) 0.0537(6) Uani d . 1
H H17 0.9084 0.1475 0.6948 0.064 Uiso calc R 1
C C18 1.0024(2) 0.23201(10) 0.72419(17) 0.0475(5) Uani d . 1
H H18 1.0723 0.2156 0.7129 0.057 Uiso calc R 1
C C19 1.10702(19) 0.34176(10) 0.76098(15) 0.0401(5) Uani d . 1
S S20 1.24144(6) 0.31149(3) 0.76076(6) 0.0622(2) Uani d . 1
N N21 1.08985(19) 0.40545(9) 0.76773(16) 0.0501(5) Uani d . 1
N N22 0.68679(17) 0.30465(10) 0.77553(15) 0.0499(5) Uani d . 1
O O23 0.68695(15) 0.36137(9) 0.80312(15) 0.0660(5) Uani d . 1
O O24 0.59961(16) 0.26813(10) 0.76329(17) 0.0812(6) Uani d . 1
C C25 0.27149(18) 0.12124(10) 0.52475(15) 0.0396(5) Uani d . 1
C C26 0.37380(18) 0.09862(10) 0.50218(15) 0.0391(5) Uani d . 1
H H26 0.377 0.0558 0.4806 0.047 Uiso calc R 1
C C27 0.47036(18) 0.14088(10) 0.51240(16) 0.0403(5) Uani d . 1
C C28 0.4691(2) 0.20537(11) 0.54227(18) 0.0534(6) Uani d . 1
H H28 0.5354 0.2328 0.5482 0.064 Uiso calc R 1
C C29 0.3670(2) 0.22775(11) 0.5631(2) 0.0604(7) Uani d . 1
H H29 0.3635 0.2711 0.5827 0.073 Uiso calc R 1
C C30 0.2699(2) 0.18631(11) 0.55499(18) 0.0518(6) Uani d . 1
H H30 0.2018 0.2021 0.57 0.062 Uiso calc R 1
C C31 0.16488(19) 0.07735(10) 0.51746(16) 0.0419(5) Uani d . 1
S S32 0.03045(5) 0.10802(3) 0.51801(6) 0.0597(2) Uani d . 1
N N33 0.18150(19) 0.01405(10) 0.51100(19) 0.0580(6) Uani d D 1
N N34 0.58001(16) 0.11539(9) 0.49246(14) 0.0467(5) Uani d . 1
O O35 0.57730(14) 0.05958(8) 0.46031(13) 0.0575(4) Uani d . 1
O O36 0.66989(16) 0.15068(9) 0.51067(15) 0.0721(6) Uani d . 1
C C37 0.48384(18) 0.04591(10) 0.76222(15) 0.0387(5) Uani d . 1
C C38 0.37035(19) 0.02068(10) 0.75867(16) 0.0426(5) Uani d . 1
H H38 0.352 -0.0233 0.7433 0.051 Uiso calc R 1
C C39 0.28535(18) 0.06204(10) 0.77847(16) 0.0421(5) Uani d . 1
C C40 0.3074(2) 0.12751(11) 0.80155(17) 0.0491(6) Uani d . 1
H H40 0.2493 0.1539 0.8162 0.059 Uiso calc R 1
C C41 0.4191(2) 0.15263(11) 0.80223(19) 0.0529(6) Uani d . 1
H H41 0.4359 0.1969 0.8158 0.063 Uiso calc R 1
C C42 0.5057(2) 0.11257(10) 0.78300(17) 0.0458(5) Uani d . 1
H H42 0.5804 0.1304 0.7839 0.055 Uiso calc R 1
C C43 0.58206(18) 0.00233(11) 0.74732(16) 0.0416(5) Uani d . 1
S S44 0.69989(6) 0.03277(3) 0.71676(6) 0.0608(2) Uani d . 1
N N45 0.57124(19) -0.06100(10) 0.76133(18) 0.0555(6) Uani d D 1
N N46 0.16666(17) 0.03423(10) 0.77540(16) 0.0552(5) Uani d . 1
O O47 0.09508(17) 0.06779(10) 0.80121(17) 0.0839(6) Uani d . 1
O O48 0.14542(17) -0.02170(9) 0.7487(2) 0.0980(8) Uani d . 1
H H21A 1.147(2) 0.4321(11) 0.7704(16) 0.050(7) Uiso d . 1
H H21B 1.018(3) 0.4214(13) 0.7646(19) 0.071(9) Uiso d . 1
H H45B 0.6252(19) -0.0887(11) 0.7520(18) 0.061(8) Uiso d D 1
H H45A 0.512(2) -0.0768(13) 0.7765(19) 0.073(9) Uiso d D 1
H H9A 0.741(2) 0.0007(13) -0.0237(19) 0.072(8) Uiso d D 1
H H9B 0.625(2) -0.0128(11) -0.0044(17) 0.050(7) Uiso d . 1
H H33B 0.123(2) -0.0142(11) 0.5030(19) 0.075(9) Uiso d D 1
H H33A 0.2477(17) -0.0022(11) 0.5162(17) 0.051(7) Uiso d D 1

loop_
_atom_site_aniso_label
_atom_site_aniso_U_11
_atom_site_aniso_U_22
_atom_site_aniso_U_33
_atom_site_aniso_U_12
_atom_site_aniso_U_13
_atom_site_aniso_U_23
C1 0.0402(12) 0.0417(12) 0.0408(12) 0.0040(9) 0.0154(10) -0.0043(9)
C2 0.0411(12) 0.0363(11) 0.0519(13) 0.0036(9) 0.0169(10) -0.0067(10)
C3 0.0391(12) 0.0463(13) 0.0528(14) 0.0002(10) 0.0177(10) -0.0135(11)
C4 0.0533(15) 0.0473(14) 0.0557(15) -0.0103(11) 0.0205(12) -0.0064(11)
C5 0.0605(16) 0.0391(12) 0.0565(15) 0.0035(11) 0.0170(12) 0.0020(11)
C6 0.0441(13) 0.0444(13) 0.0531(14) 0.0104(10) 0.0162(11) 0.0013(10)
C7 0.0363(12) 0.0441(12) 0.0438(12) 0.0080(9) 0.0122(10) 0.0043(10)
S8 0.0490(4) 0.0554(4) 0.0698(4) 0.0125(3) 0.0336(3) 0.0043(3)
N9 0.0360(11) 0.0442(12) 0.0791(15) 0.0001(9) 0.0248(11) -0.0066(10)
N10 0.0423(12) 0.0553(13) 0.0784(15) -0.0059(10) 0.0255(11) -0.0224(11)
O11 0.0479(10) 0.0569(11) 0.1134(16) 0.0086(9) 0.0310(10) -0.0149(11)
O12 0.0557(12) 0.0823(14) 0.1350(19) -0.0170(11) 0.0514(13) -0.0182(13)
C13 0.0353(11) 0.0358(11) 0.0423(12) -0.0002(9) 0.0132(9) 0.0018(9)
C14 0.0402(12) 0.0326(10) 0.0466(12) -0.0010(9) 0.0159(10) 0.0004(9)
C15 0.0382(12) 0.0400(12) 0.0449(12) 0.0000(9) 0.0151(10) 0.0055(9)
C16 0.0476(14) 0.0408(12) 0.0589(15) -0.0111(10) 0.0153(11) -0.0005(11)
C17 0.0577(15) 0.0354(12) 0.0702(17) -0.0049(11) 0.0222(13) -0.0092(11)
C18 0.0451(13) 0.0414(12) 0.0590(15) 0.0032(10) 0.0201(11) -0.0030(11)
C19 0.0375(12) 0.0392(11) 0.0453(12) 0.0017(9) 0.0150(10) -0.0008(9)
S20 0.0405(3) 0.0459(3) 0.1075(6) 0.0035(3) 0.0332(4) -0.0045(3)
N21 0.0363(11) 0.0369(11) 0.0832(16) -0.0045(9) 0.0270(11) -0.0036(10)
N22 0.0399(11) 0.0484(12) 0.0650(13) -0.0017(9) 0.0208(10) 0.0082(10)
O23 0.0534(11) 0.0517(11) 0.1034(15) 0.0029(8) 0.0395(10) -0.0039(10)
O24 0.0476(11) 0.0729(13) 0.1314(18) -0.0182(10) 0.0392(11) -0.0053(12)
C25 0.0344(11) 0.0367(11) 0.0475(12) -0.0012(9) 0.0120(10) 0.0007(9)
C26 0.0381(12) 0.0331(11) 0.0478(12) -0.0035(9) 0.0152(10) -0.0022(9)
C27 0.0357(12) 0.0385(11) 0.0484(13) -0.0032(9) 0.0150(10) 0.0023(10)
C28 0.0489(14) 0.0393(12) 0.0728(17) -0.0132(10) 0.0191(12) -0.0039(12)
C29 0.0565(16) 0.0352(12) 0.092(2) -0.0045(11) 0.0255(14) -0.0127(13)
C30 0.0434(13) 0.0425(13) 0.0717(17) 0.0024(10) 0.0205(12) -0.0074(11)
C31 0.0371(12) 0.0405(12) 0.0511(13) -0.0016(9) 0.0174(10) -0.0017(10)
S32 0.0383(3) 0.0490(4) 0.0989(5) 0.0014(3) 0.0312(3) -0.0058(3)
N33 0.0335(12) 0.0405(11) 0.1066(19) -0.0047(9) 0.0306(12) -0.0072(11)
N34 0.0374(11) 0.0478(11) 0.0579(12) -0.0081(9) 0.0188(9) 0.0002(9)
O35 0.0460(10) 0.0477(10) 0.0854(13) -0.0017(7) 0.0299(9) -0.0066(9)
O36 0.0485(10) 0.0732(12) 0.1038(15) -0.0264(9) 0.0365(10) -0.0192(11)
C37 0.0332(11) 0.0386(11) 0.0448(12) 0.0012(9) 0.0121(9) 0.0092(9)
C38 0.0390(12) 0.0337(11) 0.0562(14) -0.0005(9) 0.0157(10) 0.0045(10)
C39 0.0315(11) 0.0402(12) 0.0554(13) 0.0020(9) 0.0140(10) 0.0090(10)
C40 0.0431(13) 0.0408(12) 0.0642(15) 0.0090(10) 0.0172(11) 0.0054(11)
C41 0.0500(14) 0.0331(11) 0.0751(17) -0.0014(10) 0.0176(12) 0.0017(11)
C42 0.0372(12) 0.0390(12) 0.0613(14) -0.0040(9) 0.0145(11) 0.0066(11)
C43 0.0351(11) 0.0425(12) 0.0478(13) 0.0009(9) 0.0133(10) 0.0053(10)
S44 0.0466(4) 0.0483(4) 0.0997(5) -0.0014(3) 0.0404(4) 0.0083(3)
N45 0.0449(12) 0.0392(11) 0.0941(17) 0.0040(9) 0.0388(12) 0.0096(11)
N46 0.0369(11) 0.0464(12) 0.0857(15) 0.0042(9) 0.0235(10) 0.0090(11)
O47 0.0506(11) 0.0745(13) 0.1396(19) 0.0072(10) 0.0482(12) -0.0109(13)
O48 0.0549(12) 0.0476(11) 0.206(3) -0.0142(9) 0.0613(15) -0.0198(14)

loop_
_atom_type_symbol
_atom_type_description
_atom_type_scat_dispersion_real
_atom_type_scat_dispersion_imag
_atom_type_scat_source
C C 0.0033 0.0016 'International Tables Vol C Tables 4.2.6.8 and 6.1.1.4'
H H 0.0000 0.0000 'International Tables Vol C Tables 4.2.6.8 and 6.1.1.4'
N N 0.0061 0.0033 'International Tables Vol C Tables 4.2.6.8 and 6.1.1.4'
O O 0.0106 0.0060 'International Tables Vol C Tables 4.2.6.8 and 6.1.1.4'
S S 0.1246 0.1234 'International Tables Vol C Tables 4.2.6.8 and 6.1.1.4'

loop_
_geom_angle_atom_site_label_1
_geom_angle_atom_site_label_2
_geom_angle_atom_site_label_3
_geom_angle
C2 C1 C6 118.3(2)
C2 C1 C7 121.36(19)
C6 C1 C7 120.34(19)
C3 C2 C1 118.8(2)
C3 C2 H2 120.6
C1 C2 H2 120.6
C2 C3 C4 123.4(2)
C2 C3 N10 118.2(2)
C4 C3 N10 118.4(2)
C5 C4 C3 117.4(2)
C5 C4 H4 121.3
C3 C4 H4 121.3
C6 C5 C4 120.9(2)
C6 C5 H5 119.6
C4 C5 H5 119.6
C5 C6 C1 121.2(2)
C5 C6 H6 119.4
C1 C6 H6 119.4
N9 C7 C1 116.39(19)
N9 C7 S8 122.18(18)
C1 C7 S8 121.41(16)
C7 N9 H9A 119.6(18)
C7 N9 H9B 123.5(16)
H9A N9 H9B 117.(2)
O12 N10 O11 124.0(2)
O12 N10 C3 118.5(2)
O11 N10 C3 117.5(2)
C14 C13 C18 118.08(19)
C14 C13 C19 121.58(18)
C18 C13 C19 120.33(18)
C15 C14 C13 119.15(19)
C15 C14 H14 120.4
C13 C14 H14 120.4
C14 C15 C16 122.7(2)
C14 C15 N22 118.15(18)
C16 C15 N22 119.10(19)
C17 C16 C15 118.1(2)
C17 C16 H16 120.9
C15 C16 H16 120.9
C16 C17 C18 120.4(2)
C16 C17 H17 119.8
C18 C17 H17 119.8
C17 C18 C13 121.5(2)
C17 C18 H18 119.2
C13 C18 H18 119.2
N21 C19 C13 116.96(19)
N21 C19 S20 121.49(17)
C13 C19 S20 121.54(15)
C19 N21 H21A 119.9(16)
C19 N21 H21B 121.2(18)
H21A N21 H21B 119.(2)
O24 N22 O23 123.0(2)
O24 N22 C15 118.53(19)
O23 N22 C15 118.49(18)
C26 C25 C30 118.53(19)
C26 C25 C31 121.44(18)
C30 C25 C31 120.03(19)
C27 C26 C25 118.83(19)
C27 C26 H26 120.6
C25 C26 H26 120.6
C26 C27 C28 122.8(2)
C26 C27 N34 118.20(18)
C28 C27 N34 118.96(19)
C29 C28 C27 118.1(2)
C29 C28 H28 121.0
C27 C28 H28 121.0
C28 C29 C30 120.4(2)
C28 C29 H29 119.8
C30 C29 H29 119.8
C29 C30 C25 121.3(2)
C29 C30 H30 119.3
C25 C30 H30 119.3
N33 C31 C25 117.17(19)
N33 C31 S32 121.49(17)
C25 C31 S32 121.34(16)
C31 N33 H33B 122.5(18)
C31 N33 H33A 123.1(17)
H33B N33 H33A 114.(2)
O35 N34 O36 123.43(19)
O35 N34 C27 118.30(17)
O36 N34 C27 118.25(19)
C38 C37 C42 118.32(19)
C38 C37 C43 121.16(19)
C42 C37 C43 120.49(18)
C39 C38 C37 118.93(19)
C39 C38 H38 120.5
C37 C38 H38 120.5
C40 C39 C38 123.08(19)
C40 C39 N46 118.88(19)
C38 C39 N46 118.04(19)
C39 C40 C41 117.6(2)
C39 C40 H40 121.2
C41 C40 H40 121.2
C42 C41 C40 120.6(2)
C42 C41 H41 119.7
C40 C41 H41 119.7
C41 C42 C37 121.4(2)
C41 C42 H42 119.3
C37 C42 H42 119.3
N45 C43 C37 116.45(19)
N45 C43 S44 121.74(17)
C37 C43 S44 121.80(16)
C43 N45 H45B 120.0(16)
C43 N45 H45A 122.6(19)
H45B N45 H45A 117.(2)
O48 N46 O47 122.6(2)
O48 N46 C39 118.24(19)
O47 N46 C39 119.1(2)

loop_
_geom_bond_atom_site_label_1
_geom_bond_atom_site_label_2
_geom_bond_distance
C1 C2 1.394(3)
C1 C6 1.399(3)
C1 C7 1.496(3)
C2 C3 1.376(3)
C2 H2 0.93
C3 C4 1.381(3)
C3 N10 1.474(3)
C4 C5 1.378(3)
C4 H4 0.93
C5 C6 1.377(3)
C5 H5 0.93
C6 H6 0.93
C7 N9 1.320(3)
C7 S8 1.675(2)
N9 H9A 0.90(2)
N9 H9B 0.82(2)
N10 O12 1.219(3)
N10 O11 1.228(3)
C13 C14 1.390(3)
C13 C18 1.400(3)
C13 C19 1.501(3)
C14 C15 1.379(3)
C14 H14 0.93
C15 C16 1.383(3)
C15 N22 1.471(3)
C16 C17 1.373(3)
C16 H16 0.93
C17 C18 1.378(3)
C17 H17 0.93
C18 H18 0.93
C19 N21 1.318(3)
C19 S20 1.668(2)
N21 H21A 0.85(2)
N21 H21B 0.88(3)
N22 O24 1.220(2)
N22 O23 1.220(2)
C25 C26 1.392(3)
C25 C30 1.396(3)
C25 C31 1.497(3)
C26 C27 1.379(3)
C26 H26 0.93
C27 C28 1.382(3)
C27 N34 1.472(3)
C28 C29 1.376(3)
C28 H28 0.93
C29 C30 1.379(3)
C29 H29 0.93
C30 H30 0.93
C31 N33 1.309(3)
C31 S32 1.673(2)
N33 H33B 0.866(17)
N33 H33A 0.814(16)
N34 O35 1.224(2)
N34 O36 1.224(2)
C37 C38 1.392(3)
C37 C42 1.395(3)
C37 C43 1.503(3)
C38 C39 1.384(3)
C38 H38 0.93
C39 C40 1.378(3)
C39 N46 1.469(3)
C40 C41 1.382(3)
C40 H40 0.93
C41 C42 1.380(3)
C41 H41 0.93
C42 H42 0.93
C43 N45 1.315(3)
C43 S44 1.667(2)
N45 H45B 0.879(16)
N45 H45A 0.836(17)
N46 O48 1.203(3)
N46 O47 1.212(2)

loop_
_geom_hbond_atom_site_label_D
_geom_hbond_atom_site_label_H
_geom_hbond_atom_site_label_A
_geom_hbond_site_symmetry_A
_geom_hbond_distance_DH
_geom_hbond_distance_HA
_geom_hbond_distance_DA
_geom_hbond_angle_DHA
N21 H21A S44 2_756 0.85(2) 2.67(2) 3.508(2) 170.(2)
N21 H21B O48 2_656 0.88(3) 2.17(3) 3.038(3) 169.(2)
N45 H45B S20 2_746 0.879(16) 2.585(17) 3.449(2) 168.(2)
N45 H45A O23 2_646 0.836(17) 2.58(2) 3.254(3) 139.(2)
N45 H45A S8 3_656 0.836(17) 2.86(2) 3.536(2) 139.(2)
N9 H9A O11 3_755 0.90(2) 2.10(3) 2.979(3) 165.(2)
N9 H9B S8 3_655 0.82(2) 2.75(2) 3.554(2) 167.(2)
N33 H33B S32 3_556 0.866(17) 2.559(17) 3.421(2) 173.(2)
N33 H33A O35 3_656 0.814(16) 2.268(17) 3.077(3) 172.(2)
